data_1574112
loop_
_publ_author_name
'Sun, Jing'
'Liu, Jiahe'
'Su, Hai-Feng'
'Li, Simin'
'Tang, Xiongkai'
'Xie, Zhenlang'
'Xu, Zhen'
'Jiang, Wenya'
'Wei, Jianyu'
'Gong, Xuekun'
'He, Ayisha'
'Wang, Song'
'Jiang, De-en'
'Zheng, Nanfeng'
'Shen, Hui'

_publ_section_title
;
 Eight-electron copper-hydride nanoclusters: synthesis, structure,
 alloying chemistry and photoluminescence
;
_journal_issue 15
_journal_name_full 'Chemical Science'
_journal_page_first 6392
_journal_page_last 6401
_journal_paper_doi 10.1039/D4SC08547G
_journal_volume 16
_journal_year 2025
_chemical_formula_moiety 'C204 H150 Cu47 F36 O24 P5 Se15, 1.5(C2 H4 Cl4)'
_chemical_formula_sum 'C207 H156 Cl6 Cu47 F36 O24 P5 Se15'
_chemical_formula_weight 8249.64
_space_group_crystal_system hexagonal
_space_group_IT_number 176
_space_group_name_Hall '-P 6c'
_space_group_name_H-M_alt 'P 63/m'
_atom_sites_solution_hydrogens geom
_audit_creation_date 2024-11-12
_audit_creation_method
;
Olex2 1.3
(compiled 2020.11.12 svn.r5f609507 for OlexSys, GUI svn.r6408)
;
_audit_update_record
;
2024-11-12 deposited with the CCDC.	2025-03-10 downloaded from the CCDC.
;
_cell_angle_alpha 90
_cell_angle_beta 90
_cell_angle_gamma 120
_cell_formula_units_Z 2
_cell_length_a 21.8398(5)
_cell_length_b 21.8398(5)
_cell_length_c 33.3259(5)
_cell_measurement_reflns_used 11804
_cell_measurement_temperature 99.98(10)
_cell_measurement_theta_max 75.4930
_cell_measurement_theta_min 2.6330
_cell_volume 13766.1(5)
_computing_cell_refinement 'CrysAlisPro 1.171.43.92a (Rigaku OD, 2023)'
_computing_data_collection 'CrysAlisPro 1.171.43.92a (Rigaku OD, 2023)'
_computing_data_reduction 'CrysAlisPro 1.171.43.92a (Rigaku OD, 2023)'
_computing_molecular_graphics 'Olex2 1.3 (Dolomanov et al., 2009)'
_computing_publication_material 'Olex2 1.3 (Dolomanov et al., 2009)'
_computing_structure_refinement 'SHELXL 2018/3 (Sheldrick, 2015)'
_computing_structure_solution 'SHELXT  (Sheldrick, 2015)'
_diffrn_ambient_temperature 100.15
_diffrn_detector_area_resol_mean 10.0000
_diffrn_detector_type HyPix
_diffrn_measured_fraction_theta_full 0.990
_diffrn_measured_fraction_theta_max 0.936
_diffrn_measurement_details
;
List of Runs (angles in degrees, time in seconds):

  # Type    Start    End  Width  t~exp~   \w     \q     \k     \f   Frames
#--------------------------------------------------------------------------
  1  \w    -21.00  26.00   0.50    0.20    --  -47.96  11.00-128.00   94
  2  \w   -166.00 -95.00   0.50    1.74    --  -99.00-120.00-115.00  142
  3  \w   -167.00 -99.00   0.50    1.74    --  -99.00 -99.00  30.00  136
  4  \w     -5.00  27.00   0.50    0.20    --  -47.96  19.00 -60.00   64
  5  \w    -71.00 -45.00   0.50    0.20    --  -47.96 125.00 -56.00   52
  6  \w     35.00 101.00   0.50    1.74    --  105.22 -99.00 -60.00  132
  7  \w     93.50  99.00   0.50    1.74    --  105.22 -99.00 -30.00   11
;
_diffrn_measurement_device 'four-circle diffractometer'
_diffrn_measurement_device_type 'XtaLAB Synergy R, DW system, HyPix'
_diffrn_measurement_method '\w scans'
_diffrn_radiation_type CuK\a
_diffrn_radiation_wavelength 1.54184
_diffrn_reflns_av_R_equivalents 0.0501
_diffrn_reflns_av_unetI/netI 0.0526
_diffrn_reflns_Laue_measured_fraction_full 0.990
_diffrn_reflns_Laue_measured_fraction_max 0.936
_diffrn_reflns_limit_h_max 23
_diffrn_reflns_limit_h_min -26
_diffrn_reflns_limit_k_max 22
_diffrn_reflns_limit_k_min -26
_diffrn_reflns_limit_l_max 23
_diffrn_reflns_limit_l_min -41
_diffrn_reflns_number 30008
_diffrn_reflns_point_group_measured_fraction_full 0.990
_diffrn_reflns_point_group_measured_fraction_max 0.936
_diffrn_reflns_theta_full 67.684
_diffrn_reflns_theta_max 76.677
_diffrn_reflns_theta_min 2.336
_exptl_absorpt_coefficient_mu 7.487
_exptl_absorpt_correction_T_max 1.00000
_exptl_absorpt_correction_T_min 0.72118
_exptl_absorpt_correction_type multi-scan
_exptl_absorpt_process_details
;
CrysAlisPro 1.171.43.92a (Rigaku Oxford Diffraction, 2023)
Empirical absorption correction using spherical harmonics,
implemented in SCALE3 ABSPACK scaling algorithm.
;
_exptl_crystal_colour red
_exptl_crystal_colour_primary red
_exptl_crystal_density_diffrn 1.990
_exptl_crystal_description block
_exptl_crystal_F_000 7928
_refine_diff_density_max 1.654
_refine_diff_density_min -1.702
_refine_diff_density_rms 0.172
_refine_ls_extinction_method none
_refine_ls_goodness_of_fit_ref 1.054
_refine_ls_hydrogen_treatment constr
_refine_ls_matrix_type full
_refine_ls_number_parameters 529
_refine_ls_number_reflns 9230
_refine_ls_number_restraints 12
_refine_ls_restrained_S_all 1.058
_refine_ls_R_factor_all 0.0717
_refine_ls_R_factor_gt 0.0552
_refine_ls_shift/su_max 0.001
_refine_ls_shift/su_mean 0.000
_refine_ls_structure_factor_coef Fsqd
_refine_ls_weighting_details 'w=1/[\s^2^(Fo^2^)+(0.1003P)^2^+41.2904P] where P=(Fo^2^+2Fc^2^)/3'
_refine_ls_weighting_scheme calc
_refine_ls_wR_factor_gt 0.1620
_refine_ls_wR_factor_ref 0.1751
_reflns_Friedel_coverage 0.000
_reflns_number_gt 7223
_reflns_number_total 9230
_reflns_threshold_expression 'I > 2\s(I)'
_cod_data_source_file d4sc08547g2.cif
_cod_data_source_block sj-cu47_auto
_cod_depositor_comments 'Adding full bibliography for 1574111--1574112.cif.'
_cod_original_cell_volume 13766.0(6)
_cod_database_code 1574112
_shelx_shelxl_version_number 2018/3
_shelx_space_group_comment
;
The symmetry employed for this shelxl refinement is uniquely defined
by the following loop, which should always be used as a source of
symmetry information in preference to the above space-group names.
They are only intended as comments.
;
_olex2_refinement_description
;
1. Fixed Uiso
 At 1.2 times of:
  All C(H) groups, All C(H,H) groups
2. Uiso/Uaniso restraints and constraints
Uanis(C2) \\sim Ueq, Uanis(Cl2) \\sim Ueq: with sigma of 0.01 and sigma for
terminal atoms of 0.01
3. Others
 Fixed Sof: H2A(0.5) H2B(0.5)
4.a Secondary CH2 refined with riding coordinates:
 C2(H2A,H2B)
4.b Aromatic/amide H refined with riding coordinates:
 C00X(H00X), C00Y(H00Y), C00Z(H00Z), C011(H011), C012(H012), C014(H014),
 C015(H015), C017(H017), C018(H018), C019(H019), C01A(H01A), C01C(H01C),
 C01D(H01D), C01E(H01E), C01F(H01F), C01G(H01G), C01I(H01I), C01J(H01J),
 C01K(H01K), C01L(H01L), C01M(H01M), C01N(H01N), C01O(H01O), C01P(H01P),
 C01Q(H01Q), C01R(H01R)
;
_olex2_submission_special_instructions 'No special instructions were received'
_oxdiff_exptl_absorpt_empirical_details
;
Empirical correction (ABSPACK) includes:
- Absorption correction using spherical harmonics
- Frame scaling
;

loop_
_space_group_symop_operation_xyz
'x, y, z'
'-y, x-y, z'
'-x+y, -x, z'
'-x, -y, z+1/2'
'y, -x+y, z+1/2'
'x-y, x, z+1/2'
'-x, -y, -z'
'y, -x+y, -z'
'x-y, x, -z'
'x, y, -z-1/2'
'-y, x-y, -z-1/2'
'-x+y, -x, -z-1/2'

loop_
_atom_site_label
_atom_site_type_symbol
_atom_site_fract_x
_atom_site_fract_y
_atom_site_fract_z
_atom_site_U_iso_or_equiv
_atom_site_adp_type
_atom_site_occupancy
_atom_site_site_symmetry_order
_atom_site_calc_flag
_atom_site_refinement_flags_posn
_atom_site_refinement_flags_adp
_atom_site_refinement_flags_occupancy
_atom_site_disorder_assembly
_atom_site_disorder_group
Se1 Se 0.65181(4) 0.22276(3) 0.60629(2) 0.02772(17) Uani 1 1 d . . . . .
Se02 Se 0.51024(4) 0.05817(4) 0.69549(2) 0.02905(17) Uani 1 1 d . . . . .
Se03 Se 0.40882(5) 0.14016(5) 0.750000 0.0310(2) Uani 1 2 d S T P . .
Cu04 Cu 0.71794(5) 0.30549(5) 0.70820(3) 0.0294(2) Uani 1 1 d . . . . .
Cu05 Cu 0.59376(5) 0.17892(5) 0.67166(3) 0.0301(2) Uani 1 1 d . . . . .
Cu06 Cu 0.46030(5) 0.13775(5) 0.68359(3) 0.0340(2) Uani 1 1 d . . . . .
Cu07 Cu 0.58063(8) 0.37928(8) 0.750000 0.0323(3) Uani 1 2 d S T P . .
Cu08 Cu 0.54191(5) 0.22178(6) 0.61614(3) 0.0341(2) Uani 1 1 d . . . . .
Cu09 Cu 0.63458(6) 0.10153(6) 0.70980(3) 0.0346(2) Uani 1 1 d . . . . .
Cu0A Cu 0.666667 0.333333 0.57100(5) 0.0336(4) Uani 1 3 d S T P . .
Cu0B Cu 0.72935(6) 0.21667(5) 0.66664(3) 0.0348(2) Uani 1 1 d . . . . .
Cu0C Cu 0.41998(8) 0.02957(8) 0.750000 0.0371(3) Uani 1 2 d S T P . .
Cu0D Cu 0.47152(9) 0.26605(9) 0.750000 0.0441(4) Uani 1 2 d S T P . .
P00E P 0.666667 0.333333 0.50390(8) 0.0307(6) Uani 1 3 d S T P . .
P00F P 0.33080(14) -0.08272(14) 0.750000 0.0394(6) Uani 1 2 d S T P . .
F00H F 0.2708(2) 0.0727(3) 0.59715(13) 0.0514(11) Uani 1 1 d . . . . .
F00J F 0.3365(3) 0.1252(3) 0.54643(13) 0.0535(12) Uani 1 1 d . . . . .
O00K O 0.7558(3) 0.1524(3) 0.64026(14) 0.0375(11) Uani 1 1 d . . . . .
O00L O 0.3835(3) 0.1013(3) 0.64156(13) 0.0369(11) Uani 1 1 d . . . . .
F00M F 0.3190(3) 0.0231(3) 0.56440(15) 0.0614(14) Uani 1 1 d . . . . .
O00N O 0.4521(3) 0.1571(3) 0.58768(13) 0.0352(10) Uani 1 1 d . . . . .
O00O O 0.6723(3) 0.0556(3) 0.67131(17) 0.0460(13) Uani 1 1 d . . . . .
F00P F 0.6829(4) -0.0145(3) 0.60706(19) 0.0799(19) Uani 1 1 d . . . . .
F00Q F 0.7799(4) 0.0731(3) 0.5910(2) 0.086(2) Uani 1 1 d . . . . .
F00R F 0.7708(4) 0.0149(4) 0.64406(19) 0.091(2) Uani 1 1 d . . . . .
C00S C 0.3954(4) 0.1193(4) 0.6054(2) 0.0356(15) Uani 1 1 d . . . . .
C1 C 0.6909(4) 0.4195(4) 0.48180(19) 0.0321(13) Uani 1 1 d . . . . .
C00U C 0.7206(4) 0.0885(4) 0.6470(2) 0.0379(15) Uani 1 1 d . . . . .
C00V C 0.4791(4) -0.0124(4) 0.65303(19) 0.0354(15) Uani 1 1 d . . . . .
C00W C 0.6399(4) 0.1504(3) 0.56862(18) 0.0306(13) Uani 1 1 d . . . . .
C00X C 0.5751(4) 0.0889(4) 0.5654(2) 0.0394(16) Uani 1 1 d . . . . .
H00X H 0.536675 0.081362 0.582185 0.047 Uiso 1 1 calc R U . . .
C00Y C 0.6963(4) 0.1613(4) 0.54464(19) 0.0332(14) Uani 1 1 d . . . . .
H00Y H 0.740817 0.203224 0.547265 0.040 Uiso 1 1 calc R U . . .
C00Z C 0.6684(4) 0.4616(4) 0.5010(2) 0.0396(16) Uani 1 1 d . . . . .
H00Z H 0.639118 0.444283 0.524142 0.047 Uiso 1 1 calc R U . . .
C010 C 0.3099(6) 0.1155(6) 0.750000 0.040(2) Uani 1 2 d S T P . .
C011 C 0.4211(4) -0.0269(4) 0.6301(2) 0.0422(17) Uani 1 1 d . . . . .
H011 H 0.395821 -0.002532 0.634646 0.051 Uiso 1 1 calc R U . . .
C012 C 0.7305(4) 0.5537(4) 0.4530(2) 0.0458(18) Uani 1 1 d . . . . .
H012 H 0.745725 0.600340 0.443932 0.055 Uiso 1 1 calc R U . . .
C013 C 0.3301(4) 0.0860(4) 0.5782(2) 0.0410(16) Uani 1 1 d . . . . .
C014 C 0.5163(4) -0.0475(4) 0.6472(2) 0.0444(17) Uani 1 1 d . . . . .
H014 H 0.555828 -0.037727 0.663583 0.053 Uiso 1 1 calc R U . . .
C015 C 0.7304(4) 0.4442(4) 0.4469(2) 0.0394(16) Uani 1 1 d . . . . .
H015 H 0.743851 0.415053 0.432695 0.047 Uiso 1 1 calc R U . . .
C016 C 0.3667(7) -0.1429(6) 0.750000 0.054(3) Uani 1 2 d S T P . .
C017 C 0.7505(4) 0.5111(5) 0.4326(2) 0.0475(19) Uani 1 1 d . . . . .
H017 H 0.777897 0.527869 0.408774 0.057 Uiso 1 1 calc R U . . .
C018 C 0.6884(5) 0.5276(4) 0.4867(2) 0.0450(18) Uani 1 1 d . . . . .
H018 H 0.673026 0.555963 0.500122 0.054 Uiso 1 1 calc R U . . .
C019 C 0.6237(5) 0.0493(4) 0.5132(2) 0.050(2) Uani 1 1 d . . . . .
H019 H 0.618050 0.014230 0.494305 0.060 Uiso 1 1 calc R U . . .
C01A C 0.2671(5) -0.0596(5) 0.6848(3) 0.053(2) Uani 1 1 d . . . . .
H01A H 0.296866 -0.011189 0.691561 0.063 Uiso 1 1 calc R U . . .
C01B C 0.2706(4) -0.1105(4) 0.7068(2) 0.0420(17) Uani 1 1 d . . . . .
C01C C 0.5672(5) 0.0389(4) 0.5376(2) 0.0475(19) Uani 1 1 d . . . . .
H01C H 0.522833 -0.003202 0.534867 0.057 Uiso 1 1 calc R U . . .
C01D C 0.6870(5) 0.1103(4) 0.5168(2) 0.0436(18) Uani 1 1 d . . . . .
H01D H 0.725336 0.117890 0.500016 0.052 Uiso 1 1 calc R U . . .
C01E C 0.2760(4) 0.1080(5) 0.7140(2) 0.050(2) Uani 1 1 d . . . . .
H01E H 0.300095 0.113686 0.689366 0.060 Uiso 1 1 calc R U . . .
C01F C 0.3998(5) -0.0778(5) 0.6000(2) 0.053(2) Uani 1 1 d . . . . .
H01F H 0.359540 -0.088480 0.584088 0.064 Uiso 1 1 calc R U . . .
C01G C 0.4363(5) -0.1122(5) 0.5931(3) 0.059(2) Uani 1 1 d . . . . .
H01G H 0.421994 -0.146195 0.572139 0.071 Uiso 1 1 calc R U . . .
C01H C 0.7390(4) 0.0402(4) 0.6218(2) 0.0427(17) Uani 1 1 d . . . . .
C01I C 0.3805(5) -0.1660(5) 0.7139(3) 0.059(2) Uani 1 1 d . . . . .
H01I H 0.369129 -0.152639 0.689120 0.070 Uiso 1 1 calc R U . . .
C01J C 0.2262(5) -0.1815(4) 0.6971(3) 0.056(2) Uani 1 1 d . . . . .
H01J H 0.229015 -0.217239 0.711882 0.067 Uiso 1 1 calc R U . . .
C01K C 0.1773(6) -0.2002(5) 0.6657(3) 0.062(2) Uani 1 1 d . . . . .
H01K H 0.145388 -0.248410 0.659536 0.075 Uiso 1 1 calc R U . . .
C01L C 0.4941(6) -0.0977(5) 0.6167(3) 0.062(3) Uani 1 1 d . . . . .
H01L H 0.519071 -0.122292 0.611947 0.074 Uiso 1 1 calc R U . . .
C01M C 0.1766(5) -0.1467(5) 0.6438(2) 0.059(2) Uani 1 1 d . . . . .
H01M H 0.144438 -0.158804 0.622024 0.071 Uiso 1 1 calc R U . . .
C01N C 0.2201(5) -0.0779(6) 0.6524(3) 0.060(2) Uani 1 1 d . . . . .
H01N H 0.219033 -0.042095 0.636750 0.072 Uiso 1 1 calc R U . . .
C01O C 0.2075(6) 0.0925(8) 0.7144(3) 0.075(3) Uani 1 1 d . . . . .
H01O H 0.182726 0.084644 0.689817 0.090 Uiso 1 1 calc R U . . .
C01P C 0.1737(8) 0.0880(13) 0.750000 0.094(7) Uani 1 2 d S T P . .
H01P H 0.127451 0.081899 0.750001 0.113 Uiso 1 2 calc R U P . .
C01Q C 0.4106(6) -0.2080(6) 0.7142(3) 0.066(3) Uani 1 1 d . . . . .
H01Q H 0.422500 -0.221384 0.689560 0.079 Uiso 1 1 calc R U . . .
C01R C 0.4238(8) -0.2312(9) 0.750000 0.069(4) Uani 1 2 d S T P . .
H01R H 0.441780 -0.262756 0.750001 0.083 Uiso 1 2 calc R U P . .
Cl1 Cl 0.6097(3) -0.0666(2) 0.750000 0.0796(11) Uani 1 2 d S T P . .
Cl2 Cl 0.7372(3) -0.0819(3) 0.750000 0.125(2) Uani 1 2 d S TU P . .
C2 C 0.7110(11) -0.0169(11) 0.750000 0.088(5) Uani 1 2 d S TU P . .
H2A H 0.729534 0.013393 0.725878 0.106 Uiso 0.5 1 calc R U P . .
H2B H 0.729534 0.013393 0.774122 0.106 Uiso 0.5 1 calc R U P . .

loop_
_atom_site_aniso_label
_atom_site_aniso_U_11
_atom_site_aniso_U_22
_atom_site_aniso_U_33
_atom_site_aniso_U_23
_atom_site_aniso_U_13
_atom_site_aniso_U_12
Se1 0.0307(4) 0.0268(3) 0.0255(3) -0.0022(2) -0.0007(2) 0.0142(3)
Se02 0.0332(4) 0.0261(3) 0.0266(3) -0.0022(2) 0.0005(2) 0.0139(3)
Se03 0.0302(5) 0.0338(5) 0.0321(5) 0.000 0.000 0.0183(4)
Cu04 0.0324(5) 0.0308(5) 0.0267(4) 0.0033(3) 0.0044(3) 0.0171(4)
Cu05 0.0336(5) 0.0299(5) 0.0275(4) -0.0012(3) 0.0005(4) 0.0165(4)
Cu06 0.0336(5) 0.0350(5) 0.0330(5) -0.0011(4) -0.0012(4) 0.0169(4)
Cu07 0.0422(8) 0.0328(7) 0.0266(6) 0.000 0.000 0.0222(7)
Cu08 0.0338(5) 0.0371(6) 0.0328(5) -0.0024(4) -0.0036(4) 0.0187(5)
Cu09 0.0364(6) 0.0346(5) 0.0353(5) -0.0023(4) 0.0012(4) 0.0197(5)
Cu0A 0.0374(6) 0.0374(6) 0.0260(8) 0.000 0.000 0.0187(3)
Cu0B 0.0377(6) 0.0294(5) 0.0368(5) -0.0012(4) 0.0040(4) 0.0164(4)
Cu0C 0.0332(8) 0.0317(7) 0.0436(8) 0.000 0.000 0.0141(6)
Cu0D 0.0398(9) 0.0347(8) 0.0543(9) 0.000 0.000 0.0158(7)
P00E 0.0337(9) 0.0337(9) 0.0247(12) 0.000 0.000 0.0169(5)
P00F 0.0308(13) 0.0294(13) 0.0525(14) 0.000 0.000 0.0108(11)
F00H 0.029(2) 0.071(3) 0.050(2) 0.001(2) -0.0023(18) 0.021(2)
F00J 0.041(3) 0.067(3) 0.043(2) 0.005(2) -0.0093(19) 0.020(2)
O00K 0.043(3) 0.030(3) 0.043(3) 0.001(2) 0.007(2) 0.021(2)
O00L 0.039(3) 0.038(3) 0.030(2) -0.0033(19) -0.0018(19) 0.016(2)
F00M 0.055(3) 0.060(3) 0.067(3) -0.029(3) -0.022(2) 0.028(3)
O00N 0.034(3) 0.040(3) 0.030(2) -0.0040(19) -0.0053(19) 0.018(2)
O00O 0.048(3) 0.030(3) 0.062(3) 0.002(2) 0.014(3) 0.021(2)
F00P 0.077(4) 0.060(4) 0.091(4) -0.032(3) 0.010(3) 0.025(3)
F00Q 0.116(6) 0.051(3) 0.093(4) 0.007(3) 0.058(4) 0.042(4)
F00R 0.137(6) 0.115(6) 0.082(4) -0.021(4) -0.012(4) 0.109(6)
C00S 0.035(4) 0.037(4) 0.038(4) -0.005(3) -0.003(3) 0.020(3)
C1 0.029(3) 0.033(3) 0.033(3) -0.003(3) -0.004(2) 0.015(3)
C00U 0.037(4) 0.038(4) 0.041(4) 0.003(3) 0.007(3) 0.020(3)
C00V 0.042(4) 0.028(3) 0.030(3) -0.002(2) 0.002(3) 0.014(3)
C00W 0.033(3) 0.026(3) 0.029(3) -0.002(2) -0.004(2) 0.013(3)
C00X 0.039(4) 0.036(4) 0.036(3) 0.000(3) 0.006(3) 0.014(3)
C00Y 0.036(4) 0.027(3) 0.032(3) -0.006(2) 0.005(3) 0.013(3)
C00Z 0.048(4) 0.046(4) 0.030(3) 0.000(3) -0.006(3) 0.028(4)
C010 0.037(5) 0.047(6) 0.042(5) 0.000 0.000 0.025(5)
C011 0.051(5) 0.029(4) 0.037(4) -0.004(3) -0.005(3) 0.014(3)
C012 0.049(5) 0.037(4) 0.052(4) 0.005(3) -0.012(3) 0.022(4)
C013 0.038(4) 0.043(4) 0.039(4) -0.008(3) -0.007(3) 0.018(3)
C014 0.041(4) 0.036(4) 0.054(4) -0.009(3) 0.002(3) 0.017(3)
C015 0.034(4) 0.045(4) 0.038(3) 0.010(3) 0.004(3) 0.019(3)
C016 0.041(6) 0.026(5) 0.090(9) 0.000 0.000 0.013(5)
C017 0.044(4) 0.056(5) 0.045(4) 0.013(4) -0.003(3) 0.027(4)
C018 0.059(5) 0.041(4) 0.043(4) -0.008(3) -0.017(3) 0.031(4)
C019 0.071(6) 0.034(4) 0.031(3) -0.006(3) 0.011(3) 0.017(4)
C01A 0.051(5) 0.037(4) 0.059(5) 0.004(4) -0.002(4) 0.013(4)
C01B 0.036(4) 0.038(4) 0.043(4) -0.006(3) 0.002(3) 0.012(3)
C01C 0.053(5) 0.033(4) 0.039(4) -0.010(3) 0.000(3) 0.008(4)
C01D 0.058(5) 0.044(4) 0.034(3) 0.000(3) 0.011(3) 0.029(4)
C01E 0.036(4) 0.069(6) 0.048(4) -0.003(4) -0.009(3) 0.029(4)
C01F 0.064(6) 0.041(4) 0.036(4) -0.005(3) -0.006(4) 0.013(4)
C01G 0.068(6) 0.044(5) 0.049(4) -0.024(4) 0.009(4) 0.016(4)
C01H 0.051(5) 0.029(4) 0.052(4) 0.000(3) 0.010(3) 0.022(3)
C01I 0.059(6) 0.049(5) 0.074(6) 0.009(4) 0.022(5) 0.031(5)
C01J 0.070(6) 0.033(4) 0.050(5) -0.002(3) -0.009(4) 0.015(4)
C01K 0.064(6) 0.053(5) 0.056(5) -0.015(4) -0.014(4) 0.019(5)
C01L 0.064(6) 0.043(5) 0.075(6) -0.028(4) 0.004(5) 0.024(5)
C01M 0.052(5) 0.063(6) 0.040(4) -0.003(4) -0.007(4) 0.012(5)
C01N 0.049(5) 0.063(6) 0.059(5) 0.006(4) -0.008(4) 0.021(5)
C01O 0.052(6) 0.129(11) 0.050(5) 0.007(5) -0.003(4) 0.050(7)
C01P 0.050(9) 0.18(2) 0.062(9) 0.000 0.000 0.066(12)
C01Q 0.058(6) 0.055(6) 0.087(7) 0.003(5) 0.016(5) 0.030(5)
C01R 0.049(8) 0.063(9) 0.100(11) 0.000 0.000 0.032(7)
Cl1 0.092(3) 0.069(2) 0.078(2) 0.000 0.000 0.040(2)
Cl2 0.095(4) 0.089(3) 0.198(6) 0.000 0.000 0.052(3)
C2 0.104(9) 0.092(9) 0.088(8) 0.000 0.000 0.064(7)

loop_
_atom_type_symbol
_atom_type_description
_atom_type_scat_dispersion_real
_atom_type_scat_dispersion_imag
_atom_type_scat_source
C C 0.0181 0.0091 'International Tables Vol C Tables 4.2.6.8 and 6.1.1.4'
H H 0.0000 0.0000 'International Tables Vol C Tables 4.2.6.8 and 6.1.1.4'
Cl Cl 0.3639 0.7018 'International Tables Vol C Tables 4.2.6.8 and 6.1.1.4'
Cu Cu -1.9646 0.5888 'International Tables Vol C Tables 4.2.6.8 and 6.1.1.4'
F F 0.0727 0.0534 'International Tables Vol C Tables 4.2.6.8 and 6.1.1.4'
O O 0.0492 0.0322 'International Tables Vol C Tables 4.2.6.8 and 6.1.1.4'
P P 0.2955 0.4335 'International Tables Vol C Tables 4.2.6.8 and 6.1.1.4'
Se Se -0.7943 1.1372 'International Tables Vol C Tables 4.2.6.8 and 6.1.1.4'

loop_
_geom_angle_atom_site_label_1
_geom_angle_atom_site_label_2
_geom_angle_atom_site_label_3
_geom_angle
_geom_angle_site_symmetry_1
_geom_angle_site_symmetry_3
_geom_angle_publ_flag
Cu05 Se1 Cu08 110.25(4) . 2_655 ?
Cu05 Se1 Cu0A 124.89(4) . . ?
Cu05 Se1 Cu0B 62.02(3) . . ?
Cu08 Se1 Cu05 63.84(4) . . ?
Cu08 Se1 Cu08 130.82(5) . 2_655 ?
Cu08 Se1 Cu0A 72.27(3) 2_655 . ?
Cu08 Se1 Cu0A 74.14(3) . . ?
Cu08 Se1 Cu0B 59.44(3) 2_655 . ?
Cu08 Se1 Cu0B 123.30(4) . . ?
Cu0A Se1 Cu0B 127.47(4) . . ?
C00W Se1 Cu05 115.1(2) . . ?
C00W Se1 Cu08 110.8(2) . . ?
C00W Se1 Cu08 114.6(2) . 2_655 ?
C00W Se1 Cu0A 112.05(19) . . ?
C00W Se1 Cu0B 106.1(2) . . ?
Cu05 Se02 Cu06 63.46(4) . . ?
Cu05 Se02 Cu0C 124.41(5) . . ?
Cu06 Se02 Cu0C 74.20(4) . . ?
Cu09 Se02 Cu05 64.09(4) . . ?
Cu09 Se02 Cu06 123.34(4) . . ?
Cu09 Se02 Cu0C 122.52(4) . . ?
C00V Se02 Cu05 113.0(2) . . ?
C00V Se02 Cu06 109.5(2) . . ?
C00V Se02 Cu09 109.3(2) . . ?
C00V Se02 Cu0C 114.1(2) . . ?
Cu06 Se03 Cu06 125.02(6) 10_557 . ?
Cu06 Se03 Cu0C 73.86(4) . . ?
Cu06 Se03 Cu0C 73.86(4) 10_557 . ?
Cu0D Se03 Cu06 91.11(4) . 10_557 ?
Cu0D Se03 Cu06 91.11(4) . . ?
Cu0D Se03 Cu0C 145.37(7) . . ?
C010 Se03 Cu06 116.32(6) . . ?
C010 Se03 Cu06 116.32(6) . 10_557 ?
C010 Se03 Cu0C 110.9(3) . . ?
C010 Se03 Cu0D 103.8(3) . . ?
Cu04 Cu04 Cu04 90.0 3_665 10_557 ?
Cu04 Cu04 Cu04 60.0 2_655 3_665 ?
Cu04 Cu04 Cu04 90.0 2_655 10_557 ?
Cu04 Cu04 Cu05 113.98(2) 10_557 . ?
Cu04 Cu04 Cu05 109.33(4) 2_655 . ?
Cu04 Cu04 Cu05 55.11(4) 3_665 . ?
Cu04 Cu04 Cu0D 149.56(3) 2_655 2_655 ?
Cu04 Cu04 Cu0D 113.58(6) 3_665 2_655 ?
Cu05 Cu04 Cu04 117.67(3) 2_655 10_557 ?
Cu05 Cu04 Cu04 122.05(4) 2_655 3_665 ?
Cu05 Cu04 Cu04 69.59(5) 2_655 2_655 ?
Cu05 Cu04 Cu05 128.32(5) 2_655 . ?
Cu05 Cu04 Cu0D 124.37(5) 2_655 2_655 ?
Cu07 Cu04 Cu04 57.84(3) 3_665 10_557 ?
Cu07 Cu04 Cu04 59.98(5) 2_655 3_665 ?
Cu07 Cu04 Cu04 57.69(3) 2_655 10_557 ?
Cu07 Cu04 Cu04 59.57(5) 3_665 2_655 ?
Cu07 Cu04 Cu04 109.53(4) 3_665 3_665 ?
Cu07 Cu04 Cu04 109.86(5) 2_655 2_655 ?
Cu07 Cu04 Cu05 175.34(5) 2_655 2_655 ?
Cu07 Cu04 Cu05 56.33(3) 2_655 . ?
Cu07 Cu04 Cu05 164.09(5) 3_665 . ?
Cu07 Cu04 Cu05 61.20(3) 3_665 2_655 ?
Cu07 Cu04 Cu07 114.37(5) 2_655 3_665 ?
Cu07 Cu04 Cu0D 101.08(5) 3_665 2_655 ?
Cu07 Cu04 Cu0D 53.78(5) 2_655 2_655 ?
Cu0B Cu04 Cu04 146.10(3) . 2_655 ?
Cu0B Cu04 Cu04 123.71(3) . 10_557 ?
Cu0B Cu04 Cu04 111.60(5) . 3_665 ?
Cu0B Cu04 Cu05 56.87(4) . . ?
Cu0B Cu04 Cu05 94.35(4) . 2_655 ?
Cu0B Cu04 Cu07 138.82(6) . 3_665 ?
Cu0B Cu04 Cu07 88.43(5) . 2_655 ?
Cu0B Cu04 Cu0D 64.08(4) . 2_655 ?
Cu0D Cu04 Cu04 59.65(3) 2_655 10_557 ?
Cu0D Cu04 Cu05 83.64(4) 2_655 . ?
Se1 Cu05 Se02 131.43(4) . . ?
Se1 Cu05 Cu04 87.04(4) . . ?
Se1 Cu05 Cu04 108.34(4) . 3_665 ?
Se1 Cu05 Cu06 122.49(5) . . ?
Se1 Cu05 Cu07 140.49(5) . 2_655 ?
Se1 Cu05 Cu08 57.15(3) . . ?
Se1 Cu05 Cu09 114.07(5) . . ?
Se1 Cu05 Cu0B 62.96(4) . . ?
Se02 Cu05 Cu04 116.10(4) . 3_665 ?
Se02 Cu05 Cu04 134.31(4) . . ?
Se02 Cu05 Cu06 58.87(4) . . ?
Se02 Cu05 Cu07 81.88(4) . 2_655 ?
Se02 Cu05 Cu08 113.24(5) . . ?
Se02 Cu05 Cu09 57.29(3) . . ?
Se02 Cu05 Cu0B 117.76(5) . . ?
Cu04 Cu05 Cu04 55.30(4) 3_665 . ?
Cu04 Cu05 Cu07 59.28(4) 3_665 2_655 ?
Cu04 Cu05 Cu0B 106.94(5) 3_665 . ?
Cu06 Cu05 Cu04 126.46(4) . . ?
Cu06 Cu05 Cu04 72.39(4) . 3_665 ?
Cu06 Cu05 Cu07 91.15(5) . 2_655 ?
Cu06 Cu05 Cu0B 174.53(5) . . ?
Cu07 Cu05 Cu04 54.41(4) 2_655 . ?
Cu08 Cu05 Cu04 108.42(4) . . ?
Cu08 Cu05 Cu04 78.51(4) . 3_665 ?
Cu08 Cu05 Cu06 67.52(4) . . ?
Cu08 Cu05 Cu07 137.12(5) . 2_655 ?
Cu08 Cu05 Cu09 160.37(5) . . ?
Cu08 Cu05 Cu0B 117.83(5) . . ?
Cu09 Cu05 Cu04 120.82(4) . 3_665 ?
Cu09 Cu05 Cu04 87.40(4) . . ?
Cu09 Cu05 Cu06 112.78(5) . . ?
Cu09 Cu05 Cu07 61.67(4) . 2_655 ?
Cu09 Cu05 Cu0B 62.67(4) . . ?
Cu0B Cu05 Cu04 51.99(3) . . ?
Cu0B Cu05 Cu07 83.97(5) . 2_655 ?
Se02 Cu06 Cu05 57.67(3) . . ?
Se02 Cu06 Cu08 102.71(4) . . ?
Se02 Cu06 Cu0B 146.90(5) . 3_665 ?
Se02 Cu06 Cu0C 53.15(4) . . ?
Se03 Cu06 Se02 103.39(4) . . ?
Se03 Cu06 Cu05 124.34(5) . . ?
Se03 Cu06 Cu08 145.00(5) . . ?
Se03 Cu06 Cu0B 91.22(4) . 3_665 ?
Se03 Cu06 Cu0C 53.84(4) . . ?
Cu05 Cu06 Cu08 55.61(3) . . ?
Cu05 Cu06 Cu0B 89.52(4) . 3_665 ?
Cu05 Cu06 Cu0C 102.63(5) . . ?
Cu08 Cu06 Cu0C 155.71(5) . . ?
Cu0B Cu06 Cu08 54.79(4) 3_665 . ?
Cu0B Cu06 Cu0C 143.94(5) 3_665 . ?
O00L Cu06 Se02 113.62(15) . . ?
O00L Cu06 Se03 109.23(15) . . ?
O00L Cu06 Cu05 126.41(15) . . ?
O00L Cu06 Cu08 80.66(14) . . ?
O00L Cu06 Cu0B 88.34(15) . 3_665 ?
O00L Cu06 Cu0C 109.82(15) . . ?
Cu04 Cu07 Cu04 64.31(5) 11_657 2_655 ?
Cu04 Cu07 Cu04 94.34(6) 3_665 11_657 ?
Cu04 Cu07 Cu04 60.45(5) 3_665 2_655 ?
Cu04 Cu07 Cu04 94.34(6) 12_667 2_655 ?
Cu04 Cu07 Cu04 64.62(5) 3_665 12_667 ?
Cu04 Cu07 Cu04 60.45(5) 12_667 11_657 ?
Cu04 Cu07 Cu05 133.80(5) 3_665 12_667 ?
Cu04 Cu07 Cu05 59.52(3) 11_657 12_667 ?
Cu04 Cu07 Cu05 59.52(3) 2_655 3_665 ?
Cu04 Cu07 Cu05 122.32(6) 11_657 3_665 ?
Cu04 Cu07 Cu05 122.32(6) 2_655 12_667 ?
Cu04 Cu07 Cu05 69.26(3) 12_667 12_667 ?
Cu04 Cu07 Cu05 133.80(5) 12_667 3_665 ?
Cu04 Cu07 Cu05 69.26(3) 3_665 3_665 ?
Cu04 Cu07 Cu09 126.74(6) 12_667 3_665 ?
Cu04 Cu07 Cu09 117.39(3) 11_657 12_667 ?
Cu04 Cu07 Cu09 93.91(4) 3_665 3_665 ?
Cu04 Cu07 Cu09 93.91(4) 12_667 12_667 ?
Cu04 Cu07 Cu09 126.74(6) 3_665 12_667 ?
Cu04 Cu07 Cu09 171.06(7) 2_655 12_667 ?
Cu04 Cu07 Cu09 171.06(7) 11_657 3_665 ?
Cu04 Cu07 Cu09 117.39(3) 2_655 3_665 ?
Cu05 Cu07 Cu05 156.36(7) 12_667 3_665 ?
Cu05 Cu07 Cu09 116.15(6) 3_665 12_667 ?
Cu05 Cu07 Cu09 57.99(3) 12_667 12_667 ?
Cu05 Cu07 Cu09 57.99(3) 3_665 3_665 ?
Cu05 Cu07 Cu09 116.15(6) 12_667 3_665 ?
Cu09 Cu07 Cu09 59.45(5) 3_665 12_667 ?
Cu0D Cu07 Cu04 126.48(6) . 11_657 ?
Cu0D Cu07 Cu04 126.48(6) . 2_655 ?
Cu0D Cu07 Cu04 66.28(5) . 12_667 ?
Cu0D Cu07 Cu04 66.28(5) . 3_665 ?
Cu0D Cu07 Cu05 97.70(4) . 3_665 ?
Cu0D Cu07 Cu05 97.70(4) . 12_667 ?
Cu0D Cu07 Cu09 60.47(5) . 3_665 ?
Cu0D Cu07 Cu09 60.47(5) . 12_667 ?
Se1 Cu08 Se1 105.52(5) . 3_665 ?
Se1 Cu08 Cu05 59.00(3) . . ?
Se1 Cu08 Cu05 125.06(5) 3_665 . ?
Se1 Cu08 Cu06 122.28(5) 3_665 . ?
Se1 Cu08 Cu06 114.03(4) . . ?
Se1 Cu08 Cu0A 54.34(3) 3_665 . ?
Se1 Cu08 Cu0A 55.13(3) . . ?
Se1 Cu08 Cu0B 138.44(5) . 3_665 ?
Se1 Cu08 Cu0B 63.15(4) 3_665 3_665 ?
Cu05 Cu08 Cu06 56.88(4) . . ?
Cu05 Cu08 Cu0A 105.64(4) . . ?
Cu05 Cu08 Cu0B 93.43(4) . 3_665 ?
Cu06 Cu08 Cu0A 158.32(5) . . ?
Cu0B Cu08 Cu06 59.28(4) 3_665 . ?
Cu0B Cu08 Cu0A 114.27(5) 3_665 . ?
O00N Cu08 Se1 109.48(15) . 3_665 ?
O00N Cu08 Se1 124.30(15) . . ?
O00N Cu08 Cu05 122.65(15) . . ?
O00N Cu08 Cu06 81.02(14) . . ?
O00N Cu08 Cu0A 120.65(14) . . ?
O00N Cu08 Cu0B 96.28(15) . 3_665 ?
Se02 Cu09 Cu05 58.62(4) . . ?
Se02 Cu09 Cu07 81.82(4) . 2_655 ?
Se02 Cu09 Cu09 101.30(3) . 10_557 ?
Se02 Cu09 Cu0B 116.04(5) . . ?
Se02 Cu09 Cu0D 136.38(6) . 2_655 ?
Cu05 Cu09 Cu07 60.34(3) . 2_655 ?
Cu05 Cu09 Cu09 119.24(3) . 10_557 ?
Cu05 Cu09 Cu0B 59.55(4) . . ?
Cu07 Cu09 Cu0B 81.80(4) 2_655 . ?
Cu09 Cu09 Cu07 60.27(3) 10_557 2_655 ?
Cu09 Cu09 Cu0B 121.75(3) 10_557 . ?
Cu0D Cu09 Cu05 95.30(5) 2_655 . ?
Cu0D Cu09 Cu07 54.56(5) 2_655 2_655 ?
Cu0D Cu09 Cu09 58.91(3) 2_655 10_557 ?
Cu0D Cu09 Cu0B 63.22(4) 2_655 . ?
O00O Cu09 Se02 109.39(18) . . ?
O00O Cu09 Cu05 111.46(17) . . ?
O00O Cu09 Cu07 160.87(16) . 2_655 ?
O00O Cu09 Cu09 129.00(17) . 10_557 ?
O00O Cu09 Cu0B 79.33(15) . . ?
O00O Cu09 Cu0D 112.85(18) . 2_655 ?
Se1 Cu0A Se1 100.53(4) . 2_655 ?
Se1 Cu0A Se1 100.53(4) . 3_665 ?
Se1 Cu0A Se1 100.52(4) 2_655 3_665 ?
Se1 Cu0A Cu08 50.72(3) . . ?
Se1 Cu0A Cu08 122.47(6) . 3_665 ?
Se1 Cu0A Cu08 122.47(6) 3_665 2_655 ?
Se1 Cu0A Cu08 50.72(3) 2_655 2_655 ?
Se1 Cu0A Cu08 122.47(6) 2_655 . ?
Se1 Cu0A Cu08 50.72(3) 3_665 3_665 ?
Se1 Cu0A Cu08 53.39(3) 2_655 3_665 ?
Se1 Cu0A Cu08 53.39(3) 3_665 . ?
Se1 Cu0A Cu08 53.39(3) . 2_655 ?
Cu08 Cu0A Cu08 97.02(4) 2_655 . ?
Cu08 Cu0A Cu08 97.02(4) 2_655 3_665 ?
Cu08 Cu0A Cu08 97.02(4) . 3_665 ?
P00E Cu0A Se1 117.38(3) . 2_655 ?
P00E Cu0A Se1 117.38(3) . 3_665 ?
P00E Cu0A Se1 117.38(3) . . ?
P00E Cu0A Cu08 120.12(3) . 2_655 ?
P00E Cu0A Cu08 120.12(3) . 3_665 ?
P00E Cu0A Cu08 120.12(3) . . ?
Se1 Cu0B Cu06 123.20(5) . 2_655 ?
Se1 Cu0B Cu09 103.56(4) . . ?
Se1 Cu0B Cu0D 143.42(5) . 2_655 ?
Cu04 Cu0B Se1 93.84(4) . . ?
Cu04 Cu0B Cu05 71.14(4) . . ?
Cu04 Cu0B Cu06 72.68(4) . 2_655 ?
Cu04 Cu0B Cu08 80.78(4) . 2_655 ?
Cu04 Cu0B Cu09 95.69(4) . . ?
Cu04 Cu0B Cu0D 62.50(5) . 2_655 ?
Cu05 Cu0B Se1 55.02(3) . . ?
Cu05 Cu0B Cu06 143.43(5) . 2_655 ?
Cu05 Cu0B Cu09 57.78(4) . . ?
Cu05 Cu0B Cu0D 89.63(5) . 2_655 ?
Cu06 Cu0B Cu09 131.99(5) 2_655 . ?
Cu06 Cu0B Cu0D 78.34(5) 2_655 2_655 ?
Cu08 Cu0B Se1 57.41(3) 2_655 . ?
Cu08 Cu0B Cu05 102.82(5) 2_655 . ?
Cu08 Cu0B Cu06 65.94(4) 2_655 2_655 ?
Cu08 Cu0B Cu09 160.00(6) 2_655 . ?
Cu08 Cu0B Cu0D 135.01(6) 2_655 2_655 ?
Cu09 Cu0B Cu0D 55.96(4) . 2_655 ?
O00K Cu0B Se1 96.79(15) . . ?
O00K Cu0B Cu04 168.40(16) . . ?
O00K Cu0B Cu05 119.07(16) . . ?
O00K Cu0B Cu06 97.47(16) . 2_655 ?
O00K Cu0B Cu08 101.09(14) . 2_655 ?
O00K Cu0B Cu09 86.35(15) . . ?
O00K Cu0B Cu0D 110.17(15) . 2_655 ?
Se02 Cu0C Se02 92.31(6) . 10_557 ?
Se02 Cu0C Se03 101.48(5) 10_557 . ?
Se02 Cu0C Se03 101.48(5) . . ?
Se02 Cu0C Cu06 52.65(3) 10_557 10_557 ?
Se02 Cu0C Cu06 116.57(6) . 10_557 ?
Se02 Cu0C Cu06 116.57(6) 10_557 . ?
Se02 Cu0C Cu06 52.65(3) . . ?
Se03 Cu0C Cu06 52.30(3) . 10_557 ?
Se03 Cu0C Cu06 52.30(3) . . ?
Cu06 Cu0C Cu06 93.88(6) 10_557 . ?
P00F Cu0C Se02 114.52(6) . 10_557 ?
P00F Cu0C Se02 114.53(6) . . ?
P00F Cu0C Se03 126.48(10) . . ?
P00F Cu0C Cu06 127.42(5) . . ?
P00F Cu0C Cu06 127.42(5) . 10_557 ?
Se03 Cu0D Cu04 96.20(6) . 12_667 ?
Se03 Cu0D Cu04 96.20(6) . 3_665 ?
Se03 Cu0D Cu07 151.71(9) . . ?
Se03 Cu0D Cu09 136.51(6) . 12_667 ?
Se03 Cu0D Cu09 136.51(6) . 3_665 ?
Se03 Cu0D Cu0B 91.77(4) . 12_667 ?
Se03 Cu0D Cu0B 91.77(4) . 3_665 ?
Cu04 Cu0D Cu04 60.70(5) 12_667 3_665 ?
Cu04 Cu0D Cu0B 53.42(3) 12_667 12_667 ?
Cu04 Cu0D Cu0B 114.11(6) 3_665 12_667 ?
Cu04 Cu0D Cu0B 53.42(3) 3_665 3_665 ?
Cu04 Cu0D Cu0B 114.11(6) 12_667 3_665 ?
Cu07 Cu0D Cu04 59.94(5) . 12_667 ?
Cu07 Cu0D Cu04 59.94(5) . 3_665 ?
Cu07 Cu0D Cu09 64.97(5) . 3_665 ?
Cu07 Cu0D Cu09 64.97(5) . 12_667 ?
Cu07 Cu0D Cu0B 85.57(4) . 3_665 ?
Cu07 Cu0D Cu0B 85.57(4) . 12_667 ?
Cu09 Cu0D Cu04 92.89(5) 3_665 3_665 ?
Cu09 Cu0D Cu04 124.91(7) 3_665 12_667 ?
Cu09 Cu0D Cu04 92.89(5) 12_667 12_667 ?
Cu09 Cu0D Cu04 124.91(7) 12_667 3_665 ?
Cu09 Cu0D Cu09 62.18(6) 12_667 3_665 ?
Cu09 Cu0D Cu0B 122.60(6) 12_667 3_665 ?
Cu09 Cu0D Cu0B 60.81(3) 3_665 3_665 ?
Cu09 Cu0D Cu0B 60.81(3) 12_667 12_667 ?
Cu09 Cu0D Cu0B 122.60(6) 3_665 12_667 ?
Cu0B Cu0D Cu0B 167.37(8) 12_667 3_665 ?
C1 P00E Cu0A 113.7(2) 2_655 . ?
C1 P00E Cu0A 113.7(2) . . ?
C1 P00E Cu0A 113.7(2) 3_665 . ?
C1 P00E C1 105.0(2) 3_665 . ?
C1 P00E C1 105.0(2) 3_665 2_655 ?
C1 P00E C1 105.0(2) 2_655 . ?
C016 P00F Cu0C 109.6(4) . . ?
C016 P00F C01B 104.8(4) . . ?
C016 P00F C01B 104.8(4) . 10_557 ?
C01B P00F Cu0C 116.6(3) . . ?
C01B P00F Cu0C 116.6(3) 10_557 . ?
C01B P00F C01B 103.2(5) . 10_557 ?
C00U O00K Cu0B 119.1(5) . . ?
C00S O00L Cu06 122.8(5) . . ?
C00S O00N Cu08 123.0(4) . . ?
C00U O00O Cu09 124.4(5) . . ?
O00L C00S C013 115.0(6) . . ?
O00N C00S O00L 130.4(7) . . ?
O00N C00S C013 114.5(6) . . ?
C00Z C1 P00E 118.4(5) . . ?
C015 C1 P00E 122.7(6) . . ?
C015 C1 C00Z 118.9(7) . . ?
O00K C00U O00O 130.2(7) . . ?
O00K C00U C01H 116.4(6) . . ?
O00O C00U C01H 113.4(6) . . ?
C011 C00V Se02 120.2(6) . . ?
C011 C00V C014 121.6(7) . . ?
C014 C00V Se02 118.1(6) . . ?
C00X C00W Se1 119.8(5) . . ?
C00Y C00W Se1 119.4(5) . . ?
C00Y C00W C00X 120.8(6) . . ?
C00W C00X H00X 120.6 . . ?
C01C C00X C00W 118.8(7) . . ?
C01C C00X H00X 120.6 . . ?
C00W C00Y H00Y 120.4 . . ?
C01D C00Y C00W 119.3(7) . . ?
C01D C00Y H00Y 120.4 . . ?
C1 C00Z H00Z 119.9 . . ?
C018 C00Z C1 120.2(7) . . ?
C018 C00Z H00Z 119.9 . . ?
C01E C010 Se03 119.3(5) . . ?
C01E C010 Se03 119.3(5) 10_557 . ?
C01E C010 C01E 121.3(11) . 10_557 ?
C00V C011 H011 120.5 . . ?
C00V C011 C01F 119.0(8) . . ?
C01F C011 H011 120.5 . . ?
C017 C012 H012 120.3 . . ?
C018 C012 H012 120.3 . . ?
C018 C012 C017 119.4(7) . . ?
F00H C013 F00M 106.1(6) . . ?
F00H C013 C00S 113.1(6) . . ?
F00J C013 F00H 107.3(6) . . ?
F00J C013 F00M 107.1(6) . . ?
F00J C013 C00S 113.2(6) . . ?
F00M C013 C00S 109.6(6) . . ?
C00V C014 H014 121.0 . . ?
C00V C014 C01L 118.0(8) . . ?
C01L C014 H014 121.0 . . ?
C1 C015 H015 119.8 . . ?
C017 C015 C1 120.5(8) . . ?
C017 C015 H015 119.8 . . ?
C01I C016 P00F 120.4(6) 10_557 . ?
C01I C016 P00F 120.4(6) . . ?
C01I C016 C01I 119.2(12) 10_557 . ?
C012 C017 H017 120.0 . . ?
C015 C017 C012 119.9(8) . . ?
C015 C017 H017 120.0 . . ?
C00Z C018 C012 120.9(8) . . ?
C00Z C018 H018 119.5 . . ?
C012 C018 H018 119.5 . . ?
C01C C019 H019 120.4 . . ?
C01D C019 H019 120.4 . . ?
C01D C019 C01C 119.2(7) . . ?
C01B C01A H01A 119.6 . . ?
C01B C01A C01N 120.7(8) . . ?
C01N C01A H01A 119.6 . . ?
C01A C01B P00F 118.3(6) . . ?
C01A C01B C01J 119.5(8) . . ?
C01J C01B P00F 122.1(7) . . ?
C00X C01C C019 120.9(7) . . ?
C00X C01C H01C 119.5 . . ?
C019 C01C H01C 119.5 . . ?
C00Y C01D H01D 119.5 . . ?
C019 C01D C00Y 121.0(7) . . ?
C019 C01D H01D 119.5 . . ?
C010 C01E H01E 120.6 . . ?
C01O C01E C010 118.8(8) . . ?
C01O C01E H01E 120.6 . . ?
C011 C01F H01F 119.7 . . ?
C01G C01F C011 120.6(9) . . ?
C01G C01F H01F 119.7 . . ?
C01F C01G H01G 120.1 . . ?
C01F C01G C01L 119.8(7) . . ?
C01L C01G H01G 120.1 . . ?
F00P C01H F00Q 106.1(7) . . ?
F00P C01H F00R 106.2(7) . . ?
F00P C01H C00U 112.4(7) . . ?
F00Q C01H F00R 108.3(8) . . ?
F00Q C01H C00U 112.8(6) . . ?
F00R C01H C00U 110.7(6) . . ?
C016 C01I H01I 120.0 . . ?
C01Q C01I C016 120.0(10) . . ?
C01Q C01I H01I 120.0 . . ?
C01B C01J H01J 120.0 . . ?
C01B C01J C01K 120.0(9) . . ?
C01K C01J H01J 120.0 . . ?
C01J C01K H01K 120.8 . . ?
C01M C01K C01J 118.4(9) . . ?
C01M C01K H01K 120.8 . . ?
C014 C01L H01L 119.5 . . ?
C01G C01L C014 120.9(9) . . ?
C01G C01L H01L 119.5 . . ?
C01K C01M H01M 119.0 . . ?
C01N C01M C01K 121.9(9) . . ?
C01N C01M H01M 119.0 . . ?
C01A C01N H01N 120.3 . . ?
C01M C01N C01A 119.3(9) . . ?
C01M C01N H01N 120.3 . . ?
C01E C01O H01O 119.6 . . ?
C01E C01O C01P 120.8(9) . . ?
C01P C01O H01O 119.6 . . ?
C01O C01P C01O 119.2(14) 10_557 . ?
C01O C01P H01P 120.4 . . ?
C01O C01P H01P 120.4 10_557 . ?
C01I C01Q H01Q 119.7 . . ?
C01I C01Q C01R 120.6(11) . . ?
C01R C01Q H01Q 119.7 . . ?
C01Q C01R C01Q 119.6(14) 10_557 . ?
C01Q C01R H01R 120.2 10_557 . ?
C01Q C01R H01R 120.2 . . ?
Cl1 C2 H2A 110.4 . . ?
Cl1 C2 H2B 110.4 . . ?
Cl2 C2 Cl1 106.8(11) . . ?
Cl2 C2 H2A 110.4 . . ?
Cl2 C2 H2B 110.4 . . ?
H2A C2 H2B 108.6 . . ?

loop_
_geom_bond_atom_site_label_1
_geom_bond_atom_site_label_2
_geom_bond_distance
_geom_bond_site_symmetry_2
_geom_bond_publ_flag
Se1 Cu05 2.4610(11) . ?
Se1 Cu08 2.4120(12) . ?
Se1 Cu08 2.5260(12) 2_655 ?
Se1 Cu0A 2.5565(10) . ?
Se1 Cu0B 2.6751(12) . ?
Se1 C00W 1.931(6) . ?
Se02 Cu05 2.4703(12) . ?
Se02 Cu06 2.5025(12) . ?
Se02 Cu09 2.4347(13) . ?
Se02 Cu0C 2.5189(12) . ?
Se02 C00V 1.947(7) . ?
Se03 Cu06 2.4948(11) . ?
Se03 Cu06 2.4948(11) 10_557 ?
Se03 Cu0C 2.5458(18) . ?
Se03 Cu0D 2.3811(19) . ?
Se03 C010 1.946(11) . ?
Cu04 Cu04 2.6292(17) 3_665 ?
Cu04 Cu04 2.6291(17) 2_655 ?
Cu04 Cu04 2.7858(17) 10_557 ?
Cu04 Cu05 2.6232(13) 2_655 ?
Cu04 Cu05 2.9973(14) . ?
Cu04 Cu07 2.6170(16) 3_665 ?
Cu04 Cu07 2.6061(15) 2_655 ?
Cu04 Cu0B 2.4955(13) . ?
Cu04 Cu0D 2.7565(17) 2_655 ?
Cu05 Cu06 2.6155(14) . ?
Cu05 Cu07 2.6674(9) 2_655 ?
Cu05 Cu08 2.5770(13) . ?
Cu05 Cu09 2.6028(14) . ?
Cu05 Cu0B 2.6525(15) . ?
Cu06 Cu08 2.8856(14) . ?
Cu06 Cu0B 2.7166(15) 3_665 ?
Cu06 Cu0C 3.0289(14) . ?
Cu06 O00L 2.019(5) . ?
Cu07 Cu09 2.7016(16) 3_665 ?
Cu07 Cu09 2.7016(16) 12_667 ?
Cu07 Cu0D 2.429(2) . ?
Cu08 Cu0A 2.9973(13) . ?
Cu08 Cu0B 2.5819(14) 3_665 ?
Cu08 O00N 1.992(5) . ?
Cu09 Cu09 2.6793(19) 10_557 ?
Cu09 Cu0B 2.7333(14) . ?
Cu09 Cu0D 2.5945(18) 2_655 ?
Cu09 O00O 2.038(5) . ?
Cu0A P00E 2.236(3) . ?
Cu0B Cu0D 2.7950(10) 2_655 ?
Cu0B O00K 1.972(5) . ?
Cu0C P00F 2.243(3) . ?
P00E C1 1.835(7) 3_665 ?
P00E C1 1.835(7) 2_655 ?
P00E C1 1.835(7) . ?
P00F C016 1.837(13) . ?
P00F C01B 1.838(8) . ?
P00F C01B 1.838(8) 10_557 ?
F00H C013 1.336(9) . ?
F00J C013 1.323(9) . ?
O00K C00U 1.232(9) . ?
O00L C00S 1.253(8) . ?
F00M C013 1.349(9) . ?
O00N C00S 1.243(9) . ?
O00O C00U 1.236(9) . ?
F00P C01H 1.307(10) . ?
F00Q C01H 1.313(9) . ?
F00R C01H 1.312(10) . ?
C00S C013 1.534(10) . ?
C1 C00Z 1.396(10) . ?
C1 C015 1.388(10) . ?
C00U C01H 1.550(10) . ?
C00V C011 1.376(11) . ?
C00V C014 1.381(11) . ?
C00W C00X 1.385(10) . ?
C00W C00Y 1.386(10) . ?
C00X H00X 0.9500 . ?
C00X C01C 1.378(10) . ?
C00Y H00Y 0.9500 . ?
C00Y C01D 1.384(9) . ?
C00Z H00Z 0.9500 . ?
C00Z C018 1.367(11) . ?
C010 C01E 1.375(9) 10_557 ?
C010 C01E 1.375(9) . ?
C011 H011 0.9500 . ?
C011 C01F 1.393(11) . ?
C012 H012 0.9500 . ?
C012 C017 1.387(12) . ?
C012 C018 1.382(12) . ?
C014 H014 0.9500 . ?
C014 C01L 1.395(11) . ?
C015 H015 0.9500 . ?
C015 C017 1.383(11) . ?
C016 C01I 1.395(11) 10_557 ?
C016 C01I 1.395(11) . ?
C017 H017 0.9500 . ?
C018 H018 0.9500 . ?
C019 H019 0.9500 . ?
C019 C01C 1.397(12) . ?
C019 C01D 1.364(12) . ?
C01A H01A 0.9500 . ?
C01A C01B 1.364(12) . ?
C01A C01N 1.403(13) . ?
C01B C01J 1.395(11) . ?
C01C H01C 0.9500 . ?
C01D H01D 0.9500 . ?
C01E H01E 0.9500 . ?
C01E C01O 1.359(13) . ?
C01F H01F 0.9500 . ?
C01F C01G 1.361(14) . ?
C01G H01G 0.9500 . ?
C01G C01L 1.384(15) . ?
C01I H01I 0.9500 . ?
C01I C01Q 1.369(14) . ?
C01J H01J 0.9500 . ?
C01J C01K 1.405(13) . ?
C01K H01K 0.9500 . ?
C01K C01M 1.384(15) . ?
C01L H01L 0.9500 . ?
C01M H01M 0.9500 . ?
C01M C01N 1.348(14) . ?
C01N H01N 0.9500 . ?
C01O H01O 0.9500 . ?
C01O C01P 1.374(12) . ?
C01P H01P 0.9500 . ?
C01Q H01Q 0.9500 . ?
C01Q C01R 1.381(13) . ?
C01R H01R 0.9500 . ?
Cl1 C2 1.92(2) . ?
Cl2 C2 1.774(19) . ?
C2 H2A 0.9900 . ?
C2 H2B 0.9900 . ?

loop_
_geom_torsion_atom_site_label_1
_geom_torsion_atom_site_label_2
_geom_torsion_atom_site_label_3
_geom_torsion_atom_site_label_4
_geom_torsion
_geom_torsion_site_symmetry_1
_geom_torsion_site_symmetry_2
_geom_torsion_site_symmetry_3
_geom_torsion_site_symmetry_4
_geom_torsion_publ_flag
Se1 C00W C00X C01C 178.2(6) . . . . ?
Se1 C00W C00Y C01D -178.1(6) . . . . ?
Se02 C00V C011 C01F -179.8(6) . . . . ?
Se02 C00V C014 C01L -179.7(7) . . . . ?
Se03 C010 C01E C01O -178.4(9) . . . . ?
Cu06 O00L C00S O00N 4.1(11) . . . . ?
Cu06 O00L C00S C013 -179.9(5) . . . . ?
Cu08 O00N C00S O00L -16.6(11) . . . . ?
Cu08 O00N C00S C013 167.4(5) . . . . ?
Cu09 O00O C00U O00K 0.2(13) . . . . ?
Cu09 O00O C00U C01H 179.4(5) . . . . ?
Cu0A P00E C1 C00Z -36.2(6) . . . . ?
Cu0A P00E C1 C015 143.8(5) . . . . ?
Cu0B O00K C00U O00O -7.4(12) . . . . ?
Cu0B O00K C00U C01H 173.5(5) . . . . ?
Cu0C P00F C016 C01I 89.9(9) . . . 10_557 ?
Cu0C P00F C016 C01I -89.9(9) . . . . ?
Cu0C P00F C01B C01A -21.7(8) . . . . ?
Cu0C P00F C01B C01J 161.6(7) . . . . ?
P00E C1 C00Z C018 176.6(6) . . . . ?
P00E C1 C015 C017 -176.6(6) . . . . ?
P00F C016 C01I C01Q 176.7(8) . . . . ?
P00F C01B C01J C01K 175.2(8) . . . . ?
O00K C00U C01H F00P -133.2(8) . . . . ?
O00K C00U C01H F00Q -13.3(11) . . . . ?
O00K C00U C01H F00R 108.2(9) . . . . ?
O00L C00S C013 F00H 30.8(10) . . . . ?
O00L C00S C013 F00J 153.0(6) . . . . ?
O00L C00S C013 F00M -87.4(8) . . . . ?
O00N C00S C013 F00H -152.6(7) . . . . ?
O00N C00S C013 F00J -30.3(9) . . . . ?
O00N C00S C013 F00M 89.2(8) . . . . ?
O00O C00U C01H F00P 47.5(10) . . . . ?
O00O C00U C01H F00Q 167.4(8) . . . . ?
O00O C00U C01H F00R -71.1(10) . . . . ?
C1 P00E C1 C00Z -161.1(6) 3_665 . . . ?
C1 P00E C1 C00Z 88.6(7) 2_655 . . . ?
C1 P00E C1 C015 18.9(7) 3_665 . . . ?
C1 P00E C1 C015 -91.4(5) 2_655 . . . ?
C1 C00Z C018 C012 0.4(12) . . . . ?
C1 C015 C017 C012 -0.5(12) . . . . ?
C00V C011 C01F C01G -0.6(12) . . . . ?
C00V C014 C01L C01G -0.5(14) . . . . ?
C00W C00X C01C C019 0.8(13) . . . . ?
C00W C00Y C01D C019 -1.1(12) . . . . ?
C00X C00W C00Y C01D 1.0(11) . . . . ?
C00Y C00W C00X C01C -0.9(11) . . . . ?
C00Z C1 C015 C017 3.4(11) . . . . ?
C010 C01E C01O C01P 4(2) . . . . ?
C011 C00V C014 C01L 1.2(12) . . . . ?
C011 C01F C01G C01L 1.3(14) . . . . ?
C014 C00V C011 C01F -0.7(11) . . . . ?
C015 C1 C00Z C018 -3.4(11) . . . . ?
C016 P00F C01B C01A -143.0(7) . . . . ?
C016 P00F C01B C01J 40.3(8) . . . . ?
C016 C01I C01Q C01R 3.7(17) . . . . ?
C017 C012 C018 C00Z 2.6(12) . . . . ?
C018 C012 C017 C015 -2.5(12) . . . . ?
C01A C01B C01J C01K -1.5(14) . . . . ?
C01B P00F C016 C01I 35.9(10) . . . . ?
C01B P00F C016 C01I -144.2(9) . . . 10_557 ?
C01B P00F C016 C01I -35.9(10) 10_557 . . 10_557 ?
C01B P00F C016 C01I 144.2(9) 10_557 . . . ?
C01B P00F C01B C01A 107.5(7) 10_557 . . . ?
C01B P00F C01B C01J -69.2(9) 10_557 . . . ?
C01B C01A C01N C01M 2.0(15) . . . . ?
C01B C01J C01K C01M 2.6(16) . . . . ?
C01C C019 C01D C00Y 1.0(13) . . . . ?
C01D C019 C01C C00X -0.9(14) . . . . ?
C01E C010 C01E C01O -1(2) 10_557 . . . ?
C01E C01O C01P C01O -6(3) . . . 10_557 ?
C01F C01G C01L C014 -0.7(15) . . . . ?
C01I C016 C01I C01Q -3.2(19) 10_557 . . . ?
C01I C01Q C01R C01Q -4(2) . . . 10_557 ?
C01J C01K C01M C01N -1.5(16) . . . . ?
C01K C01M C01N C01A -0.8(16) . . . . ?
C01N C01A C01B P00F -177.6(7) . . . . ?
C01N C01A C01B C01J -0.8(14) . . . . ?
